data_7028992
loop_
_publ_author_name
'Tschan, Mathieu J.-L.'
'Guo, Jia'
'Raman, Sumesh K.'
'Brul\'e, Emilie'
'Roisnel, Thierry'
'Rager, Marie-Noelle'
'Legay, R\'emi'
'Durieux, Guillaume'
'Rigaud, Baptiste'
'Thomas, Christophe M.'

_publ_section_title
;
 Zinc and cobalt complexes based on tripodal ligands: synthesis, structure
 and reactivity toward lactide.
;
_journal_issue 11
_journal_name_full 'Dalton transactions (Cambridge, England : 2003)'
_journal_page_first 4550
_journal_page_last 4564
_journal_paper_doi 10.1039/c3dt52629a
_journal_volume 43
_journal_year 2014
_chemical_compound_source 'synthesis as described'
_chemical_formula_moiety '2(C57 H48 N P3)'
_chemical_formula_sum 'C57 H48 N P3'
_chemical_formula_weight 839.87
_chemical_name_systematic
;
 ?
;
_space_group_IT_number 2
_symmetry_cell_setting triclinic
_symmetry_Int_Tables_number 2
_symmetry_space_group_name_Hall '-P 1'
_symmetry_space_group_name_H-M 'P -1'
_atom_sites_solution_hydrogens geom
_atom_sites_solution_primary direct
_atom_sites_solution_secondary difmap
_audit_conform_dict_location ftp://ftp.iucr.org/pub/cif_core.dic
_audit_conform_dict_name cif_core.dic
_audit_conform_dict_version 2.3
_audit_creation_date 2011-07-18T17:26:17-00:00
_audit_creation_method 'WinGX routine CIF_UPDATE'
_cell_angle_alpha 98.534(4)
_cell_angle_beta 112.551(4)
_cell_angle_gamma 92.618(4)
_cell_formula_units_Z 4
_cell_length_a 15.6653(16)
_cell_length_b 18.0030(18)
_cell_length_c 18.1172(19)
_cell_measurement_reflns_used 9899
_cell_measurement_temperature 150(2)
_cell_measurement_theta_max 27.43
_cell_measurement_theta_min 2.56
_cell_measurement_wavelength 0.71073
_cell_volume 4637.0(8)
_computing_cell_refinement 'Bruker APEX2 (Bruker, 2006)'
_computing_data_collection 'Bruker APEX2 (Bruker, 2006)'
_computing_data_reduction 'Bruker APEX2 (Bruker, 2006)'
_computing_molecular_graphics 'Ortep-3 for Windows (Farrugia, 1997)'
_computing_publication_material
;
           WinGX publication routines (Farrugia, 1999),
           CRYSCAL (T. Roisnel, local program)
;
_computing_structure_refinement 'SHELXL-97 (Sheldrick, 1997)'
_computing_structure_solution 'SIR97 (Altomare et al., 1999)'
_diffrn_ambient_temperature 150(2)
_diffrn_detector 'CCD plate'
_diffrn_measured_fraction_theta_full 0.987
_diffrn_measured_fraction_theta_max 0.976
_diffrn_measurement_device_type 'APEXII, Bruker-AXS'
_diffrn_measurement_method 'CCD rotation images, thin slices'
_diffrn_radiation_monochromator graphite
_diffrn_radiation_probe x-ray
_diffrn_radiation_type MoK\a
_diffrn_radiation_wavelength 0.71073
_diffrn_reflns_av_R_equivalents 0.0637
_diffrn_reflns_av_unetI/netI 0.0712
_diffrn_reflns_limit_h_max 20
_diffrn_reflns_limit_h_min -14
_diffrn_reflns_limit_k_max 23
_diffrn_reflns_limit_k_min -23
_diffrn_reflns_limit_l_max 21
_diffrn_reflns_limit_l_min -23
_diffrn_reflns_number 65501
_diffrn_reflns_theta_full 25
_diffrn_reflns_theta_max 27.48
_diffrn_reflns_theta_min 2.91
_exptl_absorpt_coefficient_mu 0.167
_exptl_absorpt_correction_T_max 0.959
_exptl_absorpt_correction_T_min 0.876
_exptl_absorpt_correction_type multi-scan
_exptl_absorpt_process_details
;
  [Sheldrick, G.M. (2002). SADABS Bruker AXS Inc., Madison, Wisconsin, USA]
;
_exptl_crystal_colour colourless
_exptl_crystal_density_diffrn 1.203
_exptl_crystal_density_method 'not measured'
_exptl_crystal_description prism
_exptl_crystal_F_000 1768
_exptl_crystal_size_max 0.56
_exptl_crystal_size_mid 0.39
_exptl_crystal_size_min 0.25
_refine_diff_density_max 0.356
_refine_diff_density_min -0.34
_refine_diff_density_rms 0.057
_refine_ls_extinction_method none
_refine_ls_goodness_of_fit_ref 1.038
_refine_ls_hydrogen_treatment constr
_refine_ls_matrix_type full
_refine_ls_number_parameters 1099
_refine_ls_number_reflns 20787
_refine_ls_number_restraints 0
_refine_ls_restrained_S_all 1.038
_refine_ls_R_factor_all 0.0714
_refine_ls_R_factor_gt 0.0488
_refine_ls_shift/su_max 0.001
_refine_ls_shift/su_mean 0
_refine_ls_structure_factor_coef Fsqd
_refine_ls_weighting_details 'calc w=1/[\s^2^(Fo^2^)+(0.0494P)^2^+0.9003P] where P=(Fo^2^+2Fc^2^)/3'
_refine_ls_weighting_scheme calc
_refine_ls_wR_factor_gt 0.1132
_refine_ls_wR_factor_ref 0.1261
_reflns_number_gt 15461
_reflns_number_total 20787
_reflns_threshold_expression >2sigma(I)
_cod_data_source_file c3dt52629a.txt
_cod_data_source_block job
_cod_database_code 7028992

loop_
_symmetry_equiv_pos_as_xyz
'x, y, z'
'-x, -y, -z'

loop_
_atom_site_label
_atom_site_type_symbol
_atom_site_fract_x
_atom_site_fract_y
_atom_site_fract_z
_atom_site_U_iso_or_equiv
_atom_site_adp_type
_atom_site_occupancy
_atom_site_symmetry_multiplicity
_atom_site_calc_flag
_atom_site_refinement_flags
N1 N 0.28365(10) 0.26589(7) 0.72405(8) 0.0221(3) Uani 1 1 d .
P1 P 0.46191(3) 0.22248(3) 0.95512(3) 0.02600(11) Uani 1 1 d .
C1 C 0.48733(13) 0.31183(10) 1.02792(10) 0.0263(4) Uani 1 1 d .
C2 C 0.41986(14) 0.33160(11) 1.05707(12) 0.0330(4) Uani 1 1 d .
H2 H 0.3643 0.2985 1.0403 0.04 Uiso 1 1 calc R
C3 C 0.43225(16) 0.39883(12) 1.11022(13) 0.0416(5) Uani 1 1 d .
H3 H 0.3852 0.4114 1.1294 0.05 Uiso 1 1 calc R
C4 C 0.51181(17) 0.44718(12) 1.13526(13) 0.0453(6) Uani 1 1 d .
H4 H 0.5203 0.493 1.172 0.054 Uiso 1 1 calc R
C5 C 0.57992(17) 0.42921(12) 1.10696(14) 0.0472(6) Uani 1 1 d .
H5 H 0.6354 0.4627 1.1244 0.057 Uiso 1 1 calc R
C6 C 0.56724(14) 0.36217(11) 1.05302(12) 0.0368(5) Uani 1 1 d .
H6 H 0.6138 0.3506 1.033 0.044 Uiso 1 1 calc R
C7 C 0.55291(13) 0.16450(10) 1.00450(11) 0.0278(4) Uani 1 1 d .
C8 C 0.63243(14) 0.18788(11) 1.07493(12) 0.0348(5) Uani 1 1 d .
H8 H 0.6423 0.2383 1.1036 0.042 Uiso 1 1 calc R
C9 C 0.69754(15) 0.13806(12) 1.10370(13) 0.0421(5) Uani 1 1 d .
H9 H 0.7522 0.1548 1.1514 0.051 Uiso 1 1 calc R
C10 C 0.68315(16) 0.06462(12) 1.06347(12) 0.0413(5) Uani 1 1 d .
H10 H 0.7273 0.0305 1.084 0.05 Uiso 1 1 calc R
C11 C 0.60509(17) 0.04050(11) 0.99376(13) 0.0450(6) Uani 1 1 d .
H11 H 0.5955 -0.0101 0.9656 0.054 Uiso 1 1 calc R
C12 C 0.54027(16) 0.09005(11) 0.96455(12) 0.0413(5) Uani 1 1 d .
H12 H 0.4862 0.0729 0.9164 0.05 Uiso 1 1 calc R
C13 C 0.50482(12) 0.25418(9) 0.88194(10) 0.0225(4) Uani 1 1 d .
C14 C 0.59356(13) 0.24359(10) 0.88408(11) 0.0278(4) Uani 1 1 d .
H14 H 0.6334 0.2175 0.9234 0.033 Uiso 1 1 calc R
C15 C 0.62435(13) 0.27048(10) 0.82987(11) 0.0307(4) Uani 1 1 d .
H15 H 0.6843 0.2617 0.8314 0.037 Uiso 1 1 calc R
C16 C 0.56824(14) 0.31001(10) 0.77364(11) 0.0314(4) Uani 1 1 d .
H16 H 0.5905 0.3307 0.7382 0.038 Uiso 1 1 calc R
C17 C 0.47944(13) 0.31928(9) 0.76923(10) 0.0281(4) Uani 1 1 d .
H17 H 0.4406 0.3459 0.7299 0.034 Uiso 1 1 calc R
C18 C 0.44563(12) 0.29031(9) 0.82135(10) 0.0223(4) Uani 1 1 d .
C19 C 0.34575(12) 0.29752(9) 0.80874(10) 0.0244(4) Uani 1 1 d .
H19A H 0.3295 0.2703 0.846 0.029 Uiso 1 1 calc R
H19B H 0.3375 0.3515 0.8214 0.029 Uiso 1 1 calc R
P2 P 0.20684(3) 0.01548(2) 0.64129(3) 0.02225(11) Uani 1 1 d .
C21 C 0.32754(12) -0.00448(9) 0.69085(10) 0.0256(4) Uani 1 1 d .
C22 C 0.34421(15) -0.05522(10) 0.74509(12) 0.0397(5) Uani 1 1 d .
H22 H 0.2934 -0.0783 0.753 0.048 Uiso 1 1 calc R
C23 C 0.43257(16) -0.07238(12) 0.78711(13) 0.0474(6) Uani 1 1 d .
H23 H 0.4421 -0.1075 0.823 0.057 Uiso 1 1 calc R
C24 C 0.50734(16) -0.03866(12) 0.77721(12) 0.0440(6) Uani 1 1 d .
H24 H 0.5684 -0.0505 0.8061 0.053 Uiso 1 1 calc R
C25 C 0.49264(14) 0.01227(12) 0.72505(12) 0.0430(5) Uani 1 1 d .
H25 H 0.5441 0.036 0.7185 0.052 Uiso 1 1 calc R
C26 C 0.40346(13) 0.02946(11) 0.68179(11) 0.0321(4) Uani 1 1 d .
H26 H 0.3944 0.0646 0.6459 0.039 Uiso 1 1 calc R
C27 C 0.15361(12) -0.07101(9) 0.56591(10) 0.0232(4) Uani 1 1 d .
C28 C 0.20216(13) -0.11855(10) 0.53274(11) 0.0301(4) Uani 1 1 d .
H28 H 0.2679 -0.1088 0.5521 0.036 Uiso 1 1 calc R
C29 C 0.15581(14) -0.17991(10) 0.47183(12) 0.0375(5) Uani 1 1 d .
H29 H 0.1898 -0.2115 0.4491 0.045 Uiso 1 1 calc R
C30 C 0.06050(14) -0.19540(11) 0.44400(13) 0.0444(6) Uani 1 1 d .
H30 H 0.0288 -0.2374 0.402 0.053 Uiso 1 1 calc R
C31 C 0.01134(14) -0.14959(11) 0.47735(14) 0.0448(6) Uani 1 1 d .
H31 H -0.0542 -0.1603 0.4588 0.054 Uiso 1 1 calc R
C32 C 0.05782(13) -0.08778(10) 0.53808(12) 0.0328(4) Uani 1 1 d .
H32 H 0.0237 -0.0565 0.5609 0.039 Uiso 1 1 calc R
C33 C 0.21647(11) 0.08186(9) 0.57650(10) 0.0198(3) Uani 1 1 d .
C34 C 0.18501(12) 0.06127(9) 0.49175(10) 0.0243(4) Uani 1 1 d .
H34 H 0.1601 0.0105 0.4667 0.029 Uiso 1 1 calc R
C35 C 0.18949(13) 0.11330(10) 0.44379(11) 0.0275(4) Uani 1 1 d .
H35 H 0.1663 0.0984 0.3864 0.033 Uiso 1 1 calc R
C36 C 0.22778(13) 0.18680(10) 0.47958(11) 0.0277(4) Uani 1 1 d .
H36 H 0.2322 0.2225 0.4471 0.033 Uiso 1 1 calc R
C37 C 0.25984(12) 0.20821(9) 0.56332(10) 0.0259(4) Uani 1 1 d .
H37 H 0.2872 0.2586 0.5877 0.031 Uiso 1 1 calc R
C38 C 0.25287(12) 0.15782(9) 0.61239(10) 0.0220(4) Uani 1 1 d .
C39 C 0.28704(13) 0.18431(9) 0.70350(10) 0.0261(4) Uani 1 1 d .
H39A H 0.248 0.1565 0.7247 0.031 Uiso 1 1 calc R
H39B H 0.3518 0.1726 0.7301 0.031 Uiso 1 1 calc R
P3 P 0.14937(3) 0.37639(2) 0.84927(3) 0.02245(11) Uani 1 1 d .
C41 C 0.15716(12) 0.46332(9) 0.91918(10) 0.0234(4) Uani 1 1 d .
C42 C 0.08105(14) 0.49720(10) 0.92389(11) 0.0302(4) Uani 1 1 d .
H42 H 0.0199 0.4756 0.8884 0.036 Uiso 1 1 calc R
C43 C 0.09401(15) 0.56285(10) 0.98043(12) 0.0373(5) Uani 1 1 d .
H43 H 0.0416 0.5854 0.9837 0.045 Uiso 1 1 calc R
C44 C 0.18207(16) 0.59506(10) 1.03131(12) 0.0384(5) Uani 1 1 d .
H44 H 0.1904 0.6402 1.0691 0.046 Uiso 1 1 calc R
C45 C 0.25892(15) 0.56192(10) 1.02769(12) 0.0362(5) Uani 1 1 d .
H45 H 0.3199 0.5842 1.0629 0.043 Uiso 1 1 calc R
C46 C 0.24613(13) 0.49595(10) 0.97239(11) 0.0286(4) Uani 1 1 d .
H46 H 0.2988 0.4727 0.9708 0.034 Uiso 1 1 calc R
C47 C 0.02420(12) 0.34473(9) 0.80416(10) 0.0226(4) Uani 1 1 d .
C48 C -0.03806(12) 0.36179(9) 0.73143(10) 0.0245(4) Uani 1 1 d .
H48 H -0.0162 0.3923 0.7024 0.029 Uiso 1 1 calc R
C49 C -0.13124(13) 0.33474(10) 0.70113(11) 0.0285(4) Uani 1 1 d .
H49 H -0.1727 0.3466 0.6513 0.034 Uiso 1 1 calc R
C50 C -0.16454(14) 0.29073(10) 0.74254(12) 0.0334(4) Uani 1 1 d .
H50 H -0.2287 0.2726 0.7217 0.04 Uiso 1 1 calc R
C51 C -0.10329(15) 0.27314(11) 0.81510(13) 0.0397(5) Uani 1 1 d .
H51 H -0.1257 0.2429 0.8441 0.048 Uiso 1 1 calc R
C52 C -0.01020(14) 0.29937(11) 0.84510(12) 0.0345(5) Uani 1 1 d .
H52 H 0.0312 0.2864 0.8943 0.041 Uiso 1 1 calc R
C53 C 0.16442(12) 0.41498(9) 0.76578(10) 0.0224(4) Uani 1 1 d .
C54 C 0.16318(13) 0.49184(10) 0.76077(11) 0.0269(4) Uani 1 1 d .
H54 H 0.152 0.5257 0.8007 0.032 Uiso 1 1 calc R
C55 C 0.17798(14) 0.51938(11) 0.69881(12) 0.0341(5) Uani 1 1 d .
H55 H 0.1775 0.5718 0.6968 0.041 Uiso 1 1 calc R
C56 C 0.19350(15) 0.47071(11) 0.63985(12) 0.0379(5) Uani 1 1 d .
H56 H 0.2033 0.4894 0.597 0.046 Uiso 1 1 calc R
C57 C 0.19460(14) 0.39476(11) 0.64366(11) 0.0335(5) Uani 1 1 d .
H57 H 0.2046 0.3613 0.6027 0.04 Uiso 1 1 calc R
C58 C 0.18135(12) 0.36604(9) 0.70607(10) 0.0232(4) Uani 1 1 d .
C59 C 0.18831(12) 0.28267(9) 0.70723(11) 0.0264(4) Uani 1 1 d .
H59A H 0.1689 0.268 0.7495 0.032 Uiso 1 1 calc R
H59B H 0.146 0.2529 0.654 0.032 Uiso 1 1 calc R
N11 N 0.28523(10) 0.23771(7) 0.24049(8) 0.0210(3) Uani 1 1 d .
P11 P 0.47167(3) 0.21706(3) 0.47932(3) 0.02383(11) Uani 1 1 d .
C101 C 0.50626(13) 0.31104(9) 0.54540(10) 0.0248(4) Uani 1 1 d .
C102 C 0.43598(14) 0.35164(11) 0.55378(11) 0.0328(4) Uani 1 1 d .
H102 H 0.3731 0.3295 0.5281 0.039 Uiso 1 1 calc R
C103 C 0.45699(17) 0.42438(11) 0.59953(13) 0.0429(5) Uani 1 1 d .
H103 H 0.4085 0.4517 0.6048 0.051 Uiso 1 1 calc R
C104 C 0.54778(18) 0.45669(11) 0.63708(13) 0.0446(6) Uani 1 1 d .
H104 H 0.562 0.5062 0.6686 0.053 Uiso 1 1 calc R
C105 C 0.61853(16) 0.41750(11) 0.62916(12) 0.0390(5) Uani 1 1 d .
H105 H 0.6813 0.4399 0.6552 0.047 Uiso 1 1 calc R
C106 C 0.59751(13) 0.34524(10) 0.58299(11) 0.0302(4) Uani 1 1 d .
H106 H 0.6462 0.3187 0.577 0.036 Uiso 1 1 calc R
C107 C 0.55667(12) 0.15737(10) 0.53411(10) 0.0250(4) Uani 1 1 d .
C108 C 0.60027(14) 0.16928(10) 0.61858(11) 0.0332(4) Uani 1 1 d .
H108 H 0.5929 0.2139 0.6498 0.04 Uiso 1 1 calc R
C109 C 0.65417(15) 0.11693(11) 0.65760(12) 0.0404(5) Uani 1 1 d .
H109 H 0.6837 0.1261 0.7152 0.048 Uiso 1 1 calc R
C110 C 0.66547(14) 0.05163(11) 0.61377(13) 0.0373(5) Uani 1 1 d .
H110 H 0.703 0.0161 0.6408 0.045 Uiso 1 1 calc R
C111 C 0.62178(14) 0.03840(11) 0.53020(13) 0.0373(5) Uani 1 1 d .
H111 H 0.629 -0.0067 0.4995 0.045 Uiso 1 1 calc R
C112 C 0.56754(14) 0.09038(10) 0.49080(12) 0.0330(4) Uani 1 1 d .
H112 H 0.5372 0.0802 0.4332 0.04 Uiso 1 1 calc R
C113 C 0.51250(12) 0.23919(9) 0.40121(10) 0.0226(4) Uani 1 1 d .
C114 C 0.60335(12) 0.23278(10) 0.40735(11) 0.0276(4) Uani 1 1 d .
H114 H 0.646 0.2145 0.4524 0.033 Uiso 1 1 calc R
C115 C 0.63238(13) 0.25254(11) 0.34902(12) 0.0337(5) Uani 1 1 d .
H115 H 0.6942 0.2469 0.3537 0.04 Uiso 1 1 calc R
C116 C 0.57133(14) 0.28050(11) 0.28384(12) 0.0360(5) Uani 1 1 d .
H116 H 0.5913 0.2951 0.2442 0.043 Uiso 1 1 calc R
C117 C 0.48133(14) 0.28698(10) 0.27694(11) 0.0317(4) Uani 1 1 d .
H117 H 0.4396 0.3062 0.2322 0.038 Uiso 1 1 calc R
C118 C 0.44995(12) 0.26594(9) 0.33409(10) 0.0228(4) Uani 1 1 d .
C119 C 0.35034(12) 0.27374(10) 0.32238(10) 0.0240(4) Uani 1 1 d .
H11A H 0.3363 0.2502 0.3631 0.029 Uiso 1 1 calc R
H11B H 0.3419 0.328 0.3314 0.029 Uiso 1 1 calc R
P12 P 0.19062(3) -0.01413(2) 0.16463(3) 0.02231(11) Uani 1 1 d .
C121 C 0.09442(12) 0.01251(9) 0.19296(10) 0.0240(4) Uani 1 1 d .
C122 C 0.07299(14) -0.02844(10) 0.24516(11) 0.0304(4) Uani 1 1 d .
H122 H 0.1074 -0.0689 0.2634 0.036 Uiso 1 1 calc R
C123 C 0.00238(14) -0.01036(11) 0.27006(11) 0.0377(5) Uani 1 1 d .
H123 H -0.0129 -0.0396 0.3037 0.045 Uiso 1 1 calc R
C124 C -0.04616(14) 0.04986(11) 0.24644(12) 0.0381(5) Uani 1 1 d .
H124 H -0.0936 0.0629 0.2649 0.046 Uiso 1 1 calc R
C125 C -0.02533(14) 0.09106(11) 0.19585(12) 0.0350(5) Uani 1 1 d .
H125 H -0.0584 0.1328 0.1798 0.042 Uiso 1 1 calc R
C126 C 0.04340(13) 0.07213(9) 0.16836(11) 0.0282(4) Uani 1 1 d .
H126 H 0.0558 0.1001 0.1324 0.034 Uiso 1 1 calc R
C127 C 0.13649(12) -0.10053(9) 0.08875(10) 0.0221(4) Uani 1 1 d .
C128 C 0.19396(13) -0.14263(9) 0.06059(12) 0.0299(4) Uani 1 1 d .
H128 H 0.2589 -0.1271 0.082 0.036 Uiso 1 1 calc R
C129 C 0.15682(14) -0.20714(10) 0.00140(12) 0.0345(5) Uani 1 1 d .
H129 H 0.1964 -0.235 -0.0181 0.041 Uiso 1 1 calc R
C130 C 0.06282(14) -0.23114(10) -0.02937(11) 0.0322(4) Uani 1 1 d .
H130 H 0.0377 -0.2753 -0.0698 0.039 Uiso 1 1 calc R
C131 C 0.00583(13) -0.19065(9) -0.00108(10) 0.0280(4) Uani 1 1 d .
H131 H -0.0588 -0.2073 -0.0217 0.034 Uiso 1 1 calc R
C132 C 0.04208(12) -0.12556(9) 0.05753(10) 0.0246(4) Uani 1 1 d .
H132 H 0.002 -0.0979 0.0764 0.029 Uiso 1 1 calc R
C133 C 0.19811(11) 0.05313(9) 0.09938(10) 0.0205(4) Uani 1 1 d .
C134 C 0.16277(12) 0.03179(9) 0.01464(10) 0.0239(4) Uani 1 1 d .
H134 H 0.1263 -0.0157 -0.01 0.029 Uiso 1 1 calc R
C135 C 0.17964(13) 0.07807(9) -0.03418(10) 0.0255(4) Uani 1 1 d .
H135 H 0.154 0.0626 -0.0915 0.031 Uiso 1 1 calc R
C136 C 0.23368(13) 0.14656(10) 0.00080(11) 0.0290(4) Uani 1 1 d .
H136 H 0.2476 0.1777 -0.032 0.035 Uiso 1 1 calc R
C137 C 0.26768(13) 0.16964(9) 0.08451(11) 0.0270(4) Uani 1 1 d .
H137 H 0.3042 0.2172 0.1083 0.032 Uiso 1 1 calc R
C138 C 0.24954(12) 0.12488(9) 0.13445(10) 0.0212(4) Uani 1 1 d .
C139 C 0.28783(12) 0.15531(9) 0.22543(10) 0.0231(4) Uani 1 1 d .
H13A H 0.2503 0.1305 0.25 0.028 Uiso 1 1 calc R
H13B H 0.3527 0.1436 0.2511 0.028 Uiso 1 1 calc R
P13 P 0.15362(3) 0.36666(2) 0.36171(3) 0.02350(11) Uani 1 1 d .
C141 C 0.03186(13) 0.32676(9) 0.32538(11) 0.0282(4) Uani 1 1 d .
C142 C 0.00585(16) 0.28784(10) 0.37599(13) 0.0401(5) Uani 1 1 d .
H142 H 0.0515 0.2815 0.4267 0.048 Uiso 1 1 calc R
C143 C -0.08570(17) 0.25837(11) 0.35328(16) 0.0480(6) Uani 1 1 d .
H143 H -0.1026 0.2329 0.3888 0.058 Uiso 1 1 calc R
C144 C -0.15214(17) 0.26597(12) 0.27932(16) 0.0499(6) Uani 1 1 d .
H144 H -0.215 0.2462 0.2641 0.06 Uiso 1 1 calc R
C145 C -0.12746(15) 0.30213(12) 0.22750(14) 0.0444(5) Uani 1 1 d .
H145 H -0.1731 0.306 0.1759 0.053 Uiso 1 1 calc R
C146 C -0.03624(14) 0.33300(10) 0.25011(12) 0.0333(4) Uani 1 1 d .
H146 H -0.0201 0.3585 0.2142 0.04 Uiso 1 1 calc R
C147 C 0.15325(13) 0.46057(9) 0.41722(10) 0.0234(4) Uani 1 1 d .
C148 C 0.07427(13) 0.49077(10) 0.42003(11) 0.0278(4) Uani 1 1 d .
H148 H 0.015 0.462 0.3923 0.033 Uiso 1 1 calc R
C149 C 0.08174(15) 0.56323(10) 0.46352(11) 0.0337(5) Uani 1 1 d .
H149 H 0.0276 0.5835 0.4657 0.04 Uiso 1 1 calc R
C150 C 0.16728(16) 0.60563(10) 0.50338(11) 0.0358(5) Uani 1 1 d .
H150 H 0.1717 0.6553 0.5321 0.043 Uiso 1 1 calc R
C151 C 0.24642(15) 0.57635(10) 0.50182(11) 0.0340(5) Uani 1 1 d .
H151 H 0.3054 0.6055 0.5296 0.041 Uiso 1 1 calc R
C152 C 0.23951(13) 0.50379(10) 0.45936(11) 0.0286(4) Uani 1 1 d .
H152 H 0.2942 0.4833 0.459 0.034 Uiso 1 1 calc R
C153 C 0.16022(12) 0.39140(9) 0.26869(10) 0.0210(4) Uani 1 1 d .
C154 C 0.15109(12) 0.46466(9) 0.25146(10) 0.0236(4) Uani 1 1 d .
H154 H 0.1374 0.502 0.287 0.028 Uiso 1 1 calc R
C155 C 0.16150(13) 0.48384(9) 0.18397(11) 0.0267(4) Uani 1 1 d .
H155 H 0.1558 0.5341 0.174 0.032 Uiso 1 1 calc R
C156 C 0.18024(13) 0.42997(10) 0.13094(11) 0.0287(4) Uani 1 1 d .
H156 H 0.1871 0.4426 0.0843 0.034 Uiso 1 1 calc R
C157 C 0.18885(12) 0.35707(10) 0.14717(10) 0.0263(4) Uani 1 1 d .
H157 H 0.2013 0.3199 0.1107 0.032 Uiso 1 1 calc R
C158 C 0.17980(11) 0.33681(9) 0.21511(10) 0.0200(4) Uani 1 1 d .
C159 C 0.19067(12) 0.25558(9) 0.22678(10) 0.0215(4) Uani 1 1 d .
H15A H 0.1764 0.2473 0.2739 0.026 Uiso 1 1 calc R
H15B H 0.1458 0.2212 0.178 0.026 Uiso 1 1 calc R

loop_
_atom_site_aniso_label
_atom_site_aniso_U_11
_atom_site_aniso_U_22
_atom_site_aniso_U_33
_atom_site_aniso_U_23
_atom_site_aniso_U_13
_atom_site_aniso_U_12
N1 0.0241(8) 0.0188(7) 0.0192(7) -0.0014(6) 0.0057(6) 0.0022(6)
P1 0.0240(3) 0.0289(2) 0.0262(2) 0.00779(19) 0.0104(2) -0.0001(2)
C1 0.0292(10) 0.0298(9) 0.0243(9) 0.0110(7) 0.0129(8) 0.0051(8)
C2 0.0343(11) 0.0367(10) 0.0358(11) 0.0128(9) 0.0200(9) 0.0056(9)
C3 0.0494(14) 0.0480(12) 0.0418(12) 0.0120(10) 0.0310(11) 0.0165(11)
C4 0.0628(16) 0.0359(11) 0.0415(12) 0.0010(9) 0.0275(12) 0.0064(11)
C5 0.0543(15) 0.0392(11) 0.0494(13) -0.0021(10) 0.0268(12) -0.0077(11)
C6 0.0347(12) 0.0397(11) 0.0399(11) 0.0010(9) 0.0217(10) -0.0026(9)
C7 0.0312(11) 0.0282(9) 0.0277(9) 0.0086(8) 0.0145(8) 0.0021(8)
C8 0.0363(12) 0.0330(10) 0.0328(10) 0.0065(8) 0.0108(9) 0.0065(9)
C9 0.0375(13) 0.0465(12) 0.0366(11) 0.0075(10) 0.0077(10) 0.0106(10)
C10 0.0503(14) 0.0448(12) 0.0385(12) 0.0153(10) 0.0235(11) 0.0205(11)
C11 0.0628(16) 0.0319(10) 0.0399(12) 0.0052(9) 0.0194(11) 0.0133(11)
C12 0.0476(14) 0.0342(10) 0.0335(11) 0.0054(9) 0.0070(10) 0.0030(10)
C13 0.0254(10) 0.0202(8) 0.0205(8) 0.0004(7) 0.0090(7) -0.0011(7)
C14 0.0252(10) 0.0312(9) 0.0268(9) 0.0045(8) 0.0103(8) 0.0027(8)
C15 0.0275(10) 0.0357(10) 0.0304(10) -0.0016(8) 0.0162(8) -0.0011(8)
C16 0.0430(12) 0.0301(9) 0.0264(10) 0.0031(8) 0.0209(9) -0.0022(9)
C17 0.0365(11) 0.0269(9) 0.0210(9) 0.0037(7) 0.0115(8) 0.0036(8)
C18 0.0260(10) 0.0196(8) 0.0178(8) -0.0023(7) 0.0073(7) 0.0002(7)
C19 0.0269(10) 0.0238(8) 0.0190(8) 0.0001(7) 0.0065(7) 0.0051(7)
P2 0.0226(2) 0.0192(2) 0.0252(2) 0.00168(17) 0.01072(19) 0.00106(18)
C21 0.0261(10) 0.0216(8) 0.0235(9) -0.0033(7) 0.0065(8) 0.0022(7)
C22 0.0360(12) 0.0328(10) 0.0397(11) 0.0112(9) 0.0025(9) -0.0037(9)
C23 0.0459(14) 0.0367(11) 0.0427(12) 0.0100(10) -0.0022(11) 0.0071(10)
C24 0.0366(13) 0.0506(12) 0.0323(11) -0.0047(10) 0.0026(10) 0.0214(11)
C25 0.0286(12) 0.0632(14) 0.0361(11) 0.0000(11) 0.0146(9) 0.0085(10)
C26 0.0282(11) 0.0404(10) 0.0300(10) 0.0059(8) 0.0136(8) 0.0089(9)
C27 0.0233(9) 0.0187(8) 0.0266(9) 0.0027(7) 0.0094(8) 0.0022(7)
C28 0.0204(10) 0.0285(9) 0.0375(10) -0.0005(8) 0.0097(8) 0.0014(8)
C29 0.0297(11) 0.0318(10) 0.0432(12) -0.0078(9) 0.0106(9) 0.0078(9)
C30 0.0302(12) 0.0310(10) 0.0504(13) -0.0153(9) 0.0007(10) 0.0028(9)
C31 0.0192(10) 0.0390(11) 0.0586(14) -0.0135(10) 0.0046(10) 0.0002(9)
C32 0.0235(10) 0.0262(9) 0.0439(11) -0.0028(8) 0.0113(9) 0.0051(8)
C33 0.0165(9) 0.0203(8) 0.0238(8) 0.0019(7) 0.0099(7) 0.0041(7)
C34 0.0237(10) 0.0217(8) 0.0248(9) -0.0022(7) 0.0091(8) 0.0018(7)
C35 0.0296(10) 0.0314(9) 0.0202(9) 0.0007(7) 0.0099(8) 0.0043(8)
C36 0.0301(10) 0.0290(9) 0.0275(9) 0.0066(8) 0.0147(8) 0.0034(8)
C37 0.0288(10) 0.0219(8) 0.0269(9) -0.0001(7) 0.0130(8) -0.0016(7)
C38 0.0235(9) 0.0206(8) 0.0213(8) 0.0008(7) 0.0094(7) 0.0029(7)
C39 0.0330(11) 0.0206(8) 0.0226(9) 0.0005(7) 0.0103(8) 0.0014(8)
P3 0.0249(3) 0.0238(2) 0.0212(2) 0.00716(18) 0.01047(19) 0.00572(19)
C41 0.0287(10) 0.0246(8) 0.0210(8) 0.0088(7) 0.0124(8) 0.0038(7)
C42 0.0318(11) 0.0287(9) 0.0314(10) 0.0055(8) 0.0135(9) 0.0067(8)
C43 0.0461(13) 0.0290(10) 0.0452(12) 0.0063(9) 0.0267(10) 0.0110(9)
C44 0.0565(15) 0.0231(9) 0.0382(11) 0.0013(8) 0.0236(11) -0.0014(9)
C45 0.0385(12) 0.0335(10) 0.0339(11) 0.0027(8) 0.0138(9) -0.0079(9)
C46 0.0287(10) 0.0320(9) 0.0283(10) 0.0079(8) 0.0140(8) 0.0014(8)
C47 0.0275(10) 0.0194(8) 0.0240(9) 0.0051(7) 0.0129(8) 0.0041(7)
C48 0.0302(10) 0.0223(8) 0.0242(9) 0.0063(7) 0.0134(8) 0.0045(8)
C49 0.0294(10) 0.0277(9) 0.0262(9) 0.0047(8) 0.0083(8) 0.0048(8)
C50 0.0261(10) 0.0315(10) 0.0420(11) 0.0055(9) 0.0137(9) -0.0015(8)
C51 0.0388(12) 0.0408(11) 0.0471(12) 0.0219(10) 0.0209(10) -0.0014(10)
C52 0.0344(12) 0.0390(10) 0.0335(10) 0.0179(9) 0.0133(9) 0.0029(9)
C53 0.0187(9) 0.0285(9) 0.0225(9) 0.0089(7) 0.0090(7) 0.0058(7)
C54 0.0319(11) 0.0278(9) 0.0266(9) 0.0103(7) 0.0152(8) 0.0094(8)
C55 0.0396(12) 0.0318(10) 0.0399(11) 0.0178(9) 0.0203(10) 0.0128(9)
C56 0.0461(13) 0.0480(12) 0.0355(11) 0.0242(9) 0.0260(10) 0.0176(10)
C57 0.0407(12) 0.0436(11) 0.0239(9) 0.0112(8) 0.0180(9) 0.0162(9)
C58 0.0186(9) 0.0299(9) 0.0203(8) 0.0050(7) 0.0062(7) 0.0055(7)
C59 0.0257(10) 0.0278(9) 0.0222(9) -0.0005(7) 0.0079(8) -0.0012(8)
N11 0.0206(8) 0.0187(6) 0.0212(7) 0.0013(6) 0.0062(6) 0.0041(6)
P11 0.0185(2) 0.0305(2) 0.0231(2) 0.00537(19) 0.00879(19) 0.00165(19)
C101 0.0290(10) 0.0294(9) 0.0206(8) 0.0088(7) 0.0131(8) 0.0042(8)
C102 0.0331(11) 0.0396(10) 0.0312(10) 0.0085(8) 0.0175(9) 0.0084(9)
C103 0.0561(15) 0.0403(11) 0.0403(12) 0.0089(10) 0.0258(11) 0.0187(11)
C104 0.0694(17) 0.0299(10) 0.0370(12) 0.0033(9) 0.0250(12) 0.0031(11)
C105 0.0452(13) 0.0383(11) 0.0331(11) 0.0033(9) 0.0176(10) -0.0106(10)
C106 0.0302(11) 0.0364(10) 0.0267(9) 0.0068(8) 0.0142(8) 0.0006(8)
C107 0.0212(9) 0.0292(9) 0.0262(9) 0.0080(7) 0.0102(8) 0.0006(7)
C108 0.0426(12) 0.0286(9) 0.0266(10) 0.0066(8) 0.0111(9) 0.0030(9)
C109 0.0477(13) 0.0385(11) 0.0276(10) 0.0129(9) 0.0045(9) 0.0026(10)
C110 0.0334(12) 0.0350(10) 0.0447(12) 0.0171(9) 0.0127(10) 0.0071(9)
C111 0.0382(12) 0.0345(10) 0.0433(12) 0.0091(9) 0.0189(10) 0.0117(9)
C112 0.0344(11) 0.0373(10) 0.0273(10) 0.0043(8) 0.0124(9) 0.0061(9)
C113 0.0211(9) 0.0244(8) 0.0202(8) 0.0000(7) 0.0075(7) -0.0005(7)
C114 0.0203(9) 0.0361(10) 0.0250(9) 0.0034(8) 0.0082(8) 0.0020(8)
C115 0.0208(10) 0.0447(11) 0.0341(10) -0.0038(9) 0.0136(8) -0.0025(8)
C116 0.0344(12) 0.0483(12) 0.0288(10) 0.0041(9) 0.0182(9) -0.0040(9)
C117 0.0340(11) 0.0387(10) 0.0224(9) 0.0073(8) 0.0104(8) 0.0032(9)
C118 0.0224(9) 0.0236(8) 0.0188(8) -0.0011(7) 0.0061(7) 0.0008(7)
C119 0.0235(9) 0.0279(9) 0.0177(8) 0.0010(7) 0.0057(7) 0.0051(7)
P12 0.0225(2) 0.0200(2) 0.0231(2) 0.00567(17) 0.00685(19) 0.00351(18)
C121 0.0259(10) 0.0221(8) 0.0209(8) -0.0005(7) 0.0079(7) -0.0016(7)
C122 0.0379(12) 0.0296(9) 0.0239(9) 0.0050(8) 0.0127(9) 0.0003(8)
C123 0.0450(13) 0.0438(11) 0.0279(10) 0.0034(9) 0.0208(10) -0.0074(10)
C124 0.0344(12) 0.0459(12) 0.0357(11) -0.0056(9) 0.0210(10) -0.0025(10)
C125 0.0301(11) 0.0330(10) 0.0432(12) 0.0027(9) 0.0171(9) 0.0056(9)
C126 0.0289(10) 0.0255(9) 0.0316(10) 0.0055(8) 0.0137(8) 0.0010(8)
C127 0.0246(9) 0.0182(8) 0.0246(9) 0.0085(7) 0.0090(7) 0.0042(7)
C128 0.0285(10) 0.0244(9) 0.0401(11) 0.0069(8) 0.0167(9) 0.0042(8)
C129 0.0406(12) 0.0255(9) 0.0424(11) 0.0032(8) 0.0225(10) 0.0071(9)
C130 0.0447(12) 0.0222(9) 0.0270(10) 0.0021(7) 0.0123(9) 0.0013(8)
C131 0.0267(10) 0.0278(9) 0.0255(9) 0.0078(7) 0.0054(8) -0.0004(8)
C132 0.0263(10) 0.0239(8) 0.0243(9) 0.0084(7) 0.0088(8) 0.0072(7)
C133 0.0181(9) 0.0200(8) 0.0242(9) 0.0045(7) 0.0086(7) 0.0067(7)
C134 0.0228(9) 0.0202(8) 0.0264(9) 0.0029(7) 0.0075(8) 0.0036(7)
C135 0.0298(10) 0.0273(9) 0.0203(8) 0.0033(7) 0.0106(8) 0.0070(8)
C136 0.0384(11) 0.0272(9) 0.0284(10) 0.0079(8) 0.0197(9) 0.0034(8)
C137 0.0333(11) 0.0210(8) 0.0293(9) 0.0024(7) 0.0164(8) -0.0011(8)
C138 0.0205(9) 0.0212(8) 0.0231(8) 0.0022(7) 0.0103(7) 0.0049(7)
C139 0.0244(9) 0.0200(8) 0.0242(9) 0.0020(7) 0.0093(7) 0.0042(7)
P13 0.0296(3) 0.0220(2) 0.0239(2) 0.00783(18) 0.0141(2) 0.00749(19)
C141 0.0365(11) 0.0190(8) 0.0358(10) 0.0015(7) 0.0227(9) 0.0040(8)
C142 0.0512(14) 0.0315(10) 0.0486(13) 0.0103(9) 0.0305(11) 0.0053(10)
C143 0.0622(16) 0.0327(11) 0.0700(17) 0.0032(11) 0.0518(15) -0.0037(11)
C144 0.0445(14) 0.0443(12) 0.0651(16) -0.0177(12) 0.0381(13) -0.0124(11)
C145 0.0358(12) 0.0509(13) 0.0435(12) -0.0106(10) 0.0207(10) -0.0073(10)
C146 0.0327(11) 0.0342(10) 0.0329(10) -0.0032(8) 0.0168(9) -0.0021(9)
C147 0.0312(10) 0.0244(8) 0.0192(8) 0.0079(7) 0.0132(8) 0.0058(8)
C148 0.0309(11) 0.0277(9) 0.0254(9) 0.0054(7) 0.0110(8) 0.0078(8)
C149 0.0463(13) 0.0300(9) 0.0314(10) 0.0087(8) 0.0203(10) 0.0150(9)
C150 0.0594(15) 0.0239(9) 0.0285(10) 0.0056(8) 0.0220(10) 0.0043(9)
C151 0.0443(13) 0.0314(10) 0.0280(10) 0.0040(8) 0.0176(9) -0.0053(9)
C152 0.0312(11) 0.0324(9) 0.0268(9) 0.0079(8) 0.0156(8) 0.0028(8)
C153 0.0185(9) 0.0236(8) 0.0213(8) 0.0056(7) 0.0076(7) 0.0037(7)
C154 0.0264(10) 0.0225(8) 0.0251(9) 0.0062(7) 0.0123(8) 0.0074(7)
C155 0.0299(10) 0.0226(8) 0.0295(9) 0.0103(7) 0.0114(8) 0.0054(8)
C156 0.0313(11) 0.0342(10) 0.0249(9) 0.0118(8) 0.0134(8) 0.0052(8)
C157 0.0269(10) 0.0295(9) 0.0231(9) 0.0029(7) 0.0112(8) 0.0053(8)
C158 0.0133(8) 0.0222(8) 0.0214(8) 0.0035(7) 0.0036(7) 0.0018(7)
C159 0.0199(9) 0.0218(8) 0.0217(8) 0.0029(7) 0.0072(7) 0.0023(7)

loop_
_atom_type_symbol
_atom_type_description
_atom_type_scat_dispersion_real
_atom_type_scat_dispersion_imag
_atom_type_scat_source
C C 0.0033 0.0016 'International Tables Vol C Tables 4.2.6.8 and 6.1.1.4'
H H 0 0 'International Tables Vol C Tables 4.2.6.8 and 6.1.1.4'
N N 0.0061 0.0033 'International Tables Vol C Tables 4.2.6.8 and 6.1.1.4'
P P 0.1023 0.0942 'International Tables Vol C Tables 4.2.6.8 and 6.1.1.4'

loop_
_geom_angle_atom_site_label_1
_geom_angle_atom_site_label_2
_geom_angle_atom_site_label_3
_geom_angle
C59 N1 C39 110.94(13)
C59 N1 C19 111.06(13)
C39 N1 C19 112.22(13)
C7 P1 C1 105.19(8)
C7 P1 C13 100.48(8)
C1 P1 C13 99.40(8)
C2 C1 C6 117.82(17)
C2 C1 P1 117.40(14)
C6 C1 P1 124.73(14)
C3 C2 C1 121.13(19)
C3 C2 H2 119.4
C1 C2 H2 119.4
C4 C3 C2 120.33(19)
C4 C3 H3 119.8
C2 C3 H3 119.8
C3 C4 C5 119.83(19)
C3 C4 H4 120.1
C5 C4 H4 120.1
C4 C5 C6 119.9(2)
C4 C5 H5 120
C6 C5 H5 120
C5 C6 C1 120.93(19)
C5 C6 H6 119.5
C1 C6 H6 119.5
C8 C7 C12 118.16(18)
C8 C7 P1 126.84(14)
C12 C7 P1 114.97(14)
C7 C8 C9 120.45(18)
C7 C8 H8 119.8
C9 C8 H8 119.8
C10 C9 C8 120.3(2)
C10 C9 H9 119.9
C8 C9 H9 119.9
C11 C10 C9 120.1(2)
C11 C10 H10 120
C9 C10 H10 120
C10 C11 C12 119.84(19)
C10 C11 H11 120.1
C12 C11 H11 120.1
C11 C12 C7 121.15(19)
C11 C12 H12 119.4
C7 C12 H12 119.4
C14 C13 C18 118.61(16)
C14 C13 P1 122.84(13)
C18 C13 P1 118.55(13)
C15 C14 C13 121.10(17)
C15 C14 H14 119.4
C13 C14 H14 119.4
C16 C15 C14 120.16(18)
C16 C15 H15 119.9
C14 C15 H15 119.9
C15 C16 C17 119.49(17)
C15 C16 H16 120.3
C17 C16 H16 120.3
C16 C17 C18 121.34(17)
C16 C17 H17 119.3
C18 C17 H17 119.3
C17 C18 C13 119.11(17)
C17 C18 C19 118.24(15)
C13 C18 C19 122.63(16)
N1 C19 C18 110.25(13)
N1 C19 H19A 109.6
C18 C19 H19A 109.6
N1 C19 H19B 109.6
C18 C19 H19B 109.6
H19A C19 H19B 108.1
C27 P2 C33 101.19(7)
C27 P2 C21 102.19(7)
C33 P2 C21 102.38(8)
C26 C21 C22 117.90(17)
C26 C21 P2 125.19(14)
C22 C21 P2 116.83(15)
C23 C22 C21 121.4(2)
C23 C22 H22 119.3
C21 C22 H22 119.3
C22 C23 C24 120.1(2)
C22 C23 H23 119.9
C24 C23 H23 119.9
C25 C24 C23 119.4(2)
C25 C24 H24 120.3
C23 C24 H24 120.3
C24 C25 C26 120.9(2)
C24 C25 H25 119.6
C26 C25 H25 119.6
C21 C26 C25 120.28(19)
C21 C26 H26 119.9
C25 C26 H26 119.9
C28 C27 C32 118.40(15)
C28 C27 P2 124.29(13)
C32 C27 P2 117.26(13)
C29 C28 C27 120.73(17)
C29 C28 H28 119.6
C27 C28 H28 119.6
C30 C29 C28 120.28(18)
C30 C29 H29 119.9
C28 C29 H29 119.9
C29 C30 C31 119.76(17)
C29 C30 H30 120.1
C31 C30 H30 120.1
C30 C31 C32 119.91(18)
C30 C31 H31 120
C32 C31 H31 120
C31 C32 C27 120.90(17)
C31 C32 H32 119.6
C27 C32 H32 119.6
C34 C33 C38 118.25(15)
C34 C33 P2 122.65(12)
C38 C33 P2 119.03(12)
C35 C34 C33 121.53(15)
C35 C34 H34 119.2
C33 C34 H34 119.2
C36 C35 C34 119.82(16)
C36 C35 H35 120.1
C34 C35 H35 120.1
C35 C36 C37 119.56(17)
C35 C36 H36 120.2
C37 C36 H36 120.2
C36 C37 C38 121.68(15)
C36 C37 H37 119.2
C38 C37 H37 119.2
C37 C38 C33 119.07(15)
C37 C38 C39 119.77(14)
C33 C38 C39 121.13(15)
N1 C39 C38 111.65(14)
N1 C39 H39A 109.3
C38 C39 H39A 109.3
N1 C39 H39B 109.3
C38 C39 H39B 109.3
H39A C39 H39B 108
C41 P3 C47 102.66(8)
C41 P3 C53 101.00(8)
C47 P3 C53 101.27(8)
C42 C41 C46 118.62(16)
C42 C41 P3 124.51(14)
C46 C41 P3 116.84(13)
C41 C42 C43 120.34(18)
C41 C42 H42 119.8
C43 C42 H42 119.8
C44 C43 C42 120.32(19)
C44 C43 H43 119.8
C42 C43 H43 119.8
C43 C44 C45 120.17(17)
C43 C44 H44 119.9
C45 C44 H44 119.9
C44 C45 C46 119.59(19)
C44 C45 H45 120.2
C46 C45 H45 120.2
C45 C46 C41 120.94(18)
C45 C46 H46 119.5
C41 C46 H46 119.5
C48 C47 C52 118.17(17)
C48 C47 P3 124.40(13)
C52 C47 P3 117.43(14)
C49 C48 C47 120.68(16)
C49 C48 H48 119.7
C47 C48 H48 119.7
C50 C49 C48 120.62(17)
C50 C49 H49 119.7
C48 C49 H49 119.7
C49 C50 C51 119.38(18)
C49 C50 H50 120.3
C51 C50 H50 120.3
C52 C51 C50 120.18(18)
C52 C51 H51 119.9
C50 C51 H51 119.9
C51 C52 C47 120.97(18)
C51 C52 H52 119.5
C47 C52 H52 119.5
C54 C53 C58 118.27(16)
C54 C53 P3 122.76(13)
C58 C53 P3 118.93(13)
C55 C54 C53 121.29(16)
C55 C54 H54 119.4
C53 C54 H54 119.4
C56 C55 C54 120.04(17)
C56 C55 H55 120
C54 C55 H55 120
C57 C56 C55 119.45(18)
C57 C56 H56 120.3
C55 C56 H56 120.3
C56 C57 C58 121.48(17)
C56 C57 H57 119.3
C58 C57 H57 119.3
C57 C58 C53 119.46(16)
C57 C58 C59 117.58(15)
C53 C58 C59 122.95(15)
N1 C59 C58 110.41(14)
N1 C59 H59A 109.6
C58 C59 H59A 109.6
N1 C59 H59B 109.6
C58 C59 H59B 109.6
H59A C59 H59B 108.1
C159 N11 C119 110.38(13)
C159 N11 C139 110.73(13)
C119 N11 C139 112.32(13)
C107 P11 C101 104.76(8)
C107 P11 C113 103.34(8)
C101 P11 C113 97.55(7)
C106 C101 C102 118.39(16)
C106 C101 P11 123.78(14)
C102 C101 P11 117.71(14)
C101 C102 C103 120.60(19)
C101 C102 H102 119.7
C103 C102 H102 119.7
C104 C103 C102 120.0(2)
C104 C103 H103 120
C102 C103 H103 120
C103 C104 C105 120.27(19)
C103 C104 H104 119.9
C105 C104 H104 119.9
C104 C105 C106 119.7(2)
C104 C105 H105 120.2
C106 C105 H105 120.2
C105 C106 C101 121.00(18)
C105 C106 H106 119.5
C101 C106 H106 119.5
C112 C107 C108 117.72(17)
C112 C107 P11 118.45(14)
C108 C107 P11 123.04(14)
C109 C108 C107 120.85(17)
C109 C108 H108 119.6
C107 C108 H108 119.6
C110 C109 C108 120.65(18)
C110 C109 H109 119.7
C108 C109 H109 119.7
C109 C110 C111 119.31(18)
C109 C110 H110 120.3
C111 C110 H110 120.3
C110 C111 C112 120.35(18)
C110 C111 H111 119.8
C112 C111 H111 119.8
C111 C112 C107 121.10(18)
C111 C112 H112 119.4
C107 C112 H112 119.4
C114 C113 C118 118.81(16)
C114 C113 P11 122.87(13)
C118 C113 P11 118.29(13)
C115 C114 C113 121.22(17)
C115 C114 H114 119.4
C113 C114 H114 119.4
C114 C115 C116 119.96(18)
C114 C115 H115 120
C116 C115 H115 120
C117 C116 C115 119.41(18)
C117 C116 H116 120.3
C115 C116 H116 120.3
C116 C117 C118 121.64(17)
C116 C117 H117 119.2
C118 C117 H117 119.2
C117 C118 C113 118.93(17)
C117 C118 C119 118.89(15)
C113 C118 C119 122.17(16)
N11 C119 C118 111.60(13)
N11 C119 H11A 109.3
C118 C119 H11A 109.3
N11 C119 H11B 109.3
C118 C119 H11B 109.3
H11A C119 H11B 108
C121 P12 C127 101.54(8)
C121 P12 C133 104.36(8)
C127 P12 C133 101.08(7)
C126 C121 C122 118.10(17)
C126 C121 P12 124.19(14)
C122 C121 P12 117.67(13)
C123 C122 C121 120.61(18)
C123 C122 H122 119.7
C121 C122 H122 119.7
C124 C123 C122 120.49(19)
C124 C123 H123 119.8
C122 C123 H123 119.8
C123 C124 C125 119.55(18)
C123 C124 H124 120.2
C125 C124 H124 120.2
C124 C125 C126 120.59(18)
C124 C125 H125 119.7
C126 C125 H125 119.7
C125 C126 C121 120.62(18)
C125 C126 H126 119.7
C121 C126 H126 119.7
C132 C127 C128 118.54(15)
C132 C127 P12 123.87(13)
C128 C127 P12 117.59(13)
C129 C128 C127 120.37(18)
C129 C128 H128 119.8
C127 C128 H128 119.8
C130 C129 C128 120.47(18)
C130 C129 H129 119.8
C128 C129 H129 119.8
C131 C130 C129 119.58(16)
C131 C130 H130 120.2
C129 C130 H130 120.2
C130 C131 C132 120.46(17)
C130 C131 H131 119.8
C132 C131 H131 119.8
C131 C132 C127 120.58(16)
C131 C132 H132 119.7
C127 C132 H132 119.7
C134 C133 C138 118.09(15)
C134 C133 P12 121.35(12)
C138 C133 P12 120.14(12)
C135 C134 C133 121.79(15)
C135 C134 H134 119.1
C133 C134 H134 119.1
C136 C135 C134 119.79(16)
C136 C135 H135 120.1
C134 C135 H135 120.1
C135 C136 C137 119.40(16)
C135 C136 H136 120.3
C137 C136 H136 120.3
C136 C137 C138 121.70(16)
C136 C137 H137 119.1
C138 C137 H137 119.1
C137 C138 C133 119.12(15)
C137 C138 C139 118.22(14)
C133 C138 C139 122.66(15)
N11 C139 C138 110.24(13)
N11 C139 H13A 109.6
C138 C139 H13A 109.6
N11 C139 H13B 109.6
C138 C139 H13B 109.6
H13A C139 H13B 108.1
C141 P13 C147 102.21(8)
C141 P13 C153 102.10(8)
C147 P13 C153 100.85(7)
C142 C141 C146 118.21(19)
C142 C141 P13 117.96(16)
C146 C141 P13 123.83(15)
C143 C142 C141 120.9(2)
C143 C142 H142 119.6
C141 C142 H142 119.6
C144 C143 C142 120.1(2)
C144 C143 H143 120
C142 C143 H143 120
C145 C144 C143 120.0(2)
C145 C144 H144 120
C143 C144 H144 120
C144 C145 C146 120.5(2)
C144 C145 H145 119.8
C146 C145 H145 119.8
C145 C146 C141 120.3(2)
C145 C146 H146 119.8
C141 C146 H146 119.8
C148 C147 C152 118.67(16)
C148 C147 P13 124.82(14)
C152 C147 P13 116.50(13)
C147 C148 C149 120.14(18)
C147 C148 H148 119.9
C149 C148 H148 119.9
C150 C149 C148 120.34(19)
C150 C149 H149 119.8
C148 C149 H149 119.8
C151 C150 C149 120.30(17)
C151 C150 H150 119.8
C149 C150 H150 119.8
C150 C151 C152 119.60(19)
C150 C151 H151 120.2
C152 C151 H151 120.2
C151 C152 C147 120.93(18)
C151 C152 H152 119.5
C147 C152 H152 119.5
C154 C153 C158 118.32(15)
C154 C153 P13 121.92(12)
C158 C153 P13 119.67(12)
C155 C154 C153 121.55(16)
C155 C154 H154 119.2
C153 C154 H154 119.2
C154 C155 C156 120.13(16)
C154 C155 H155 119.9
C156 C155 H155 119.9
C155 C156 C157 118.79(17)
C155 C156 H156 120.6
C157 C156 H156 120.6
C156 C157 C158 122.04(16)
C156 C157 H157 119
C158 C157 H157 119
C157 C158 C153 119.16(15)
C157 C158 C159 117.50(14)
C153 C158 C159 123.33(15)
N11 C159 C158 111.24(13)
N11 C159 H15A 109.4
C158 C159 H15A 109.4
N11 C159 H15B 109.4
C158 C159 H15B 109.4
H15A C159 H15B 108

loop_
_geom_bond_atom_site_label_1
_geom_bond_atom_site_label_2
_geom_bond_distance
N1 C59 1.461(2)
N1 C39 1.469(2)
N1 C19 1.473(2)
P1 C7 1.8322(19)
P1 C1 1.8424(18)
P1 C13 1.8463(18)
C1 C2 1.389(3)
C1 C6 1.390(3)
C2 C3 1.385(3)
C2 H2 0.95
C3 C4 1.366(3)
C3 H3 0.95
C4 C5 1.381(3)
C4 H4 0.95
C5 C6 1.389(3)
C5 H5 0.95
C6 H6 0.95
C7 C8 1.390(3)
C7 C12 1.392(3)
C8 C9 1.390(3)
C8 H8 0.95
C9 C10 1.375(3)
C9 H9 0.95
C10 C11 1.372(3)
C10 H10 0.95
C11 C12 1.385(3)
C11 H11 0.95
C12 H12 0.95
C13 C14 1.398(2)
C13 C18 1.405(2)
C14 C15 1.384(3)
C14 H14 0.95
C15 C16 1.379(3)
C15 H15 0.95
C16 C17 1.382(3)
C16 H16 0.95
C17 C18 1.396(2)
C17 H17 0.95
C18 C19 1.507(2)
C19 H19A 0.99
C19 H19B 0.99
P2 C27 1.8336(16)
P2 C33 1.8342(17)
P2 C21 1.8347(18)
C21 C26 1.388(3)
C21 C22 1.400(3)
C22 C23 1.375(3)
C22 H22 0.95
C23 C24 1.379(3)
C23 H23 0.95
C24 C25 1.377(3)
C24 H24 0.95
C25 C26 1.390(3)
C25 H25 0.95
C26 H26 0.95
C27 C28 1.389(2)
C27 C32 1.389(2)
C28 C29 1.384(2)
C28 H28 0.95
C29 C30 1.380(3)
C29 H29 0.95
C30 C31 1.380(3)
C30 H30 0.95
C31 C32 1.388(3)
C31 H31 0.95
C32 H32 0.95
C33 C34 1.404(2)
C33 C38 1.414(2)
C34 C35 1.385(2)
C34 H34 0.95
C35 C36 1.380(2)
C35 H35 0.95
C36 C37 1.388(2)
C36 H36 0.95
C37 C38 1.389(2)
C37 H37 0.95
C38 C39 1.518(2)
C39 H39A 0.99
C39 H39B 0.99
P3 C41 1.8288(17)
P3 C47 1.8352(18)
P3 C53 1.8430(17)
C41 C42 1.389(2)
C41 C46 1.394(2)
C42 C43 1.395(2)
C42 H42 0.95
C43 C44 1.372(3)
C43 H43 0.95
C44 C45 1.387(3)
C44 H44 0.95
C45 C46 1.388(2)
C45 H45 0.95
C46 H46 0.95
C47 C48 1.394(2)
C47 C52 1.398(2)
C48 C49 1.382(2)
C48 H48 0.95
C49 C50 1.379(3)
C49 H49 0.95
C50 C51 1.390(3)
C50 H50 0.95
C51 C52 1.378(3)
C51 H51 0.95
C52 H52 0.95
C53 C54 1.401(2)
C53 C58 1.405(2)
C54 C55 1.384(3)
C54 H54 0.95
C55 C56 1.382(3)
C55 H55 0.95
C56 C57 1.380(3)
C56 H56 0.95
C57 C58 1.390(3)
C57 H57 0.95
C58 C59 1.513(2)
C59 H59A 0.99
C59 H59B 0.99
N11 C159 1.464(2)
N11 C119 1.468(2)
N11 C139 1.4732(19)
P11 C107 1.8294(18)
P11 C101 1.8459(17)
P11 C113 1.8462(18)
C101 C106 1.391(2)
C101 C102 1.392(3)
C102 C103 1.393(3)
C102 H102 0.95
C103 C104 1.374(3)
C103 H103 0.95
C104 C105 1.382(3)
C104 H104 0.95
C105 C106 1.388(3)
C105 H105 0.95
C106 H106 0.95
C107 C112 1.393(2)
C107 C108 1.393(2)
C108 C109 1.383(3)
C108 H108 0.95
C109 C110 1.376(3)
C109 H109 0.95
C110 C111 1.379(3)
C110 H110 0.95
C111 C112 1.383(3)
C111 H111 0.95
C112 H112 0.95
C113 C114 1.396(2)
C113 C118 1.405(2)
C114 C115 1.384(3)
C114 H114 0.95
C115 C116 1.385(3)
C115 H115 0.95
C116 C117 1.379(3)
C116 H116 0.95
C117 C118 1.395(3)
C117 H117 0.95
C118 C119 1.508(2)
C119 H11A 0.99
C119 H11B 0.99
P12 C121 1.8306(18)
P12 C127 1.8383(16)
P12 C133 1.8427(17)
C121 C126 1.392(2)
C121 C122 1.407(2)
C122 C123 1.380(3)
C122 H122 0.95
C123 C124 1.379(3)
C123 H123 0.95
C124 C125 1.380(3)
C124 H124 0.95
C125 C126 1.385(3)
C125 H125 0.95
C126 H126 0.95
C127 C132 1.390(2)
C127 C128 1.395(2)
C128 C129 1.388(2)
C128 H128 0.95
C129 C130 1.381(3)
C129 H129 0.95
C130 C131 1.375(3)
C130 H130 0.95
C131 C132 1.390(2)
C131 H131 0.95
C132 H132 0.95
C133 C134 1.402(2)
C133 C138 1.411(2)
C134 C135 1.387(2)
C134 H134 0.95
C135 C136 1.378(2)
C135 H135 0.95
C136 C137 1.389(2)
C136 H136 0.95
C137 C138 1.393(2)
C137 H137 0.95
C138 C139 1.523(2)
C139 H13A 0.99
C139 H13B 0.99
P13 C141 1.833(2)
P13 C147 1.8359(17)
P13 C153 1.8443(17)
C141 C142 1.396(3)
C141 C146 1.397(3)
C142 C143 1.386(3)
C142 H142 0.95
C143 C144 1.377(3)
C143 H143 0.95
C144 C145 1.375(3)
C144 H144 0.95
C145 C146 1.389(3)
C145 H145 0.95
C146 H146 0.95
C147 C148 1.390(2)
C147 C152 1.397(2)
C148 C149 1.395(2)
C148 H148 0.95
C149 C150 1.379(3)
C149 H149 0.95
C150 C151 1.378(3)
C150 H150 0.95
C151 C152 1.391(2)
C151 H151 0.95
C152 H152 0.95
C153 C154 1.401(2)
C153 C158 1.406(2)
C154 C155 1.384(2)
C154 H154 0.95
C155 C156 1.384(2)
C155 H155 0.95
C156 C157 1.388(2)
C156 H156 0.95
C157 C158 1.389(2)
C157 H157 0.95
C158 C159 1.516(2)
C159 H15A 0.99
C159 H15B 0.99

loop_
_geom_torsion_atom_site_label_1
_geom_torsion_atom_site_label_2
_geom_torsion_atom_site_label_3
_geom_torsion_atom_site_label_4
_geom_torsion
C7 P1 C1 C2 -119.21(15)
C13 P1 C1 C2 137.14(15)
C7 P1 C1 C6 63.61(18)
C13 P1 C1 C6 -40.04(18)
C6 C1 C2 C3 -0.8(3)
P1 C1 C2 C3 -178.18(15)
C1 C2 C3 C4 -0.2(3)
C2 C3 C4 C5 0.5(3)
C3 C4 C5 C6 0.2(3)
C4 C5 C6 C1 -1.1(3)
C2 C1 C6 C5 1.4(3)
P1 C1 C6 C5 178.61(16)
C1 P1 C7 C8 -10.0(2)
C13 P1 C7 C8 92.85(18)
C1 P1 C7 C12 171.88(15)
C13 P1 C7 C12 -85.28(16)
C12 C7 C8 C9 0.6(3)
P1 C7 C8 C9 -177.44(16)
C7 C8 C9 C10 -1.1(3)
C8 C9 C10 C11 1.2(3)
C9 C10 C11 C12 -0.8(3)
C10 C11 C12 C7 0.3(3)
C8 C7 C12 C11 -0.2(3)
P1 C7 C12 C11 178.07(18)
C7 P1 C13 C14 -10.68(16)
C1 P1 C13 C14 96.82(15)
C7 P1 C13 C18 169.13(13)
C1 P1 C13 C18 -83.38(14)
C18 C13 C14 C15 2.4(2)
P1 C13 C14 C15 -177.76(13)
C13 C14 C15 C16 1.5(3)
C14 C15 C16 C17 -3.2(3)
C15 C16 C17 C18 0.9(3)
C16 C17 C18 C13 3.1(2)
C16 C17 C18 C19 -175.45(15)
C14 C13 C18 C17 -4.7(2)
P1 C13 C18 C17 175.53(12)
C14 C13 C18 C19 173.79(15)
P1 C13 C18 C19 -6.0(2)
C59 N1 C19 C18 -171.25(14)
C39 N1 C19 C18 63.93(18)
C17 C18 C19 N1 53.60(19)
C13 C18 C19 N1 -124.86(16)
C27 P2 C21 C26 108.49(15)
C33 P2 C21 C26 3.97(16)
C27 P2 C21 C22 -74.88(15)
C33 P2 C21 C22 -179.40(13)
C26 C21 C22 C23 -1.3(3)
P2 C21 C22 C23 -178.16(16)
C21 C22 C23 C24 0.9(3)
C22 C23 C24 C25 0.1(3)
C23 C24 C25 C26 -0.7(3)
C22 C21 C26 C25 0.7(3)
P2 C21 C26 C25 177.29(14)
C24 C25 C26 C21 0.3(3)
C33 P2 C27 C28 79.54(16)
C21 P2 C27 C28 -25.90(18)
C33 P2 C27 C32 -97.61(15)
C21 P2 C27 C32 156.95(15)
C32 C27 C28 C29 1.8(3)
P2 C27 C28 C29 -175.33(15)
C27 C28 C29 C30 -1.0(3)
C28 C29 C30 C31 -0.2(3)
C29 C30 C31 C32 0.7(4)
C30 C31 C32 C27 0.2(3)
C28 C27 C32 C31 -1.4(3)
P2 C27 C32 C31 175.95(17)
C27 P2 C33 C34 1.30(16)
C21 P2 C33 C34 106.59(15)
C27 P2 C33 C38 178.18(13)
C21 P2 C33 C38 -76.53(14)
C38 C33 C34 C35 0.3(3)
P2 C33 C34 C35 177.23(13)
C33 C34 C35 C36 1.7(3)
C34 C35 C36 C37 -1.2(3)
C35 C36 C37 C38 -1.2(3)
C36 C37 C38 C33 3.2(3)
C36 C37 C38 C39 -178.69(16)
C34 C33 C38 C37 -2.7(2)
P2 C33 C38 C37 -179.74(13)
C34 C33 C38 C39 179.23(16)
P2 C33 C38 C39 2.2(2)
C59 N1 C39 C38 75.87(18)
C19 N1 C39 C38 -159.24(15)
C37 C38 C39 N1 26.5(2)
C33 C38 C39 N1 -155.51(16)
C47 P3 C41 C42 -7.43(17)
C53 P3 C41 C42 96.92(16)
C47 P3 C41 C46 170.84(13)
C53 P3 C41 C46 -84.82(14)
C46 C41 C42 C43 0.5(3)
P3 C41 C42 C43 178.74(14)
C41 C42 C43 C44 0.7(3)
C42 C43 C44 C45 -1.0(3)
C43 C44 C45 C46 -0.1(3)
C44 C45 C46 C41 1.4(3)
C42 C41 C46 C45 -1.6(3)
P3 C41 C46 C45 -179.93(14)
C41 P3 C47 C48 93.91(15)
C53 P3 C47 C48 -10.23(16)
C41 P3 C47 C52 -87.28(15)
C53 P3 C47 C52 168.58(14)
C52 C47 C48 C49 0.3(2)
P3 C47 C48 C49 179.10(13)
C47 C48 C49 C50 0.4(3)
C48 C49 C50 C51 -0.5(3)
C49 C50 C51 C52 -0.1(3)
C50 C51 C52 C47 0.9(3)
C48 C47 C52 C51 -0.9(3)
P3 C47 C52 C51 -179.83(15)
C41 P3 C53 C54 -10.16(17)
C47 P3 C53 C54 95.29(16)
C41 P3 C53 C58 167.38(14)
C47 P3 C53 C58 -87.17(14)
C58 C53 C54 C55 0.1(3)
P3 C53 C54 C55 177.68(14)
C53 C54 C55 C56 0.6(3)
C54 C55 C56 C57 -0.4(3)
C55 C56 C57 C58 -0.7(3)
C56 C57 C58 C53 1.4(3)
C56 C57 C58 C59 -177.16(18)
C54 C53 C58 C57 -1.1(3)
P3 C53 C58 C57 -178.77(14)
C54 C53 C58 C59 177.36(16)
P3 C53 C58 C59 -0.3(2)
C39 N1 C59 C58 -164.37(13)
C19 N1 C59 C58 70.08(17)
C57 C58 C59 N1 67.2(2)
C53 C58 C59 N1 -111.32(18)
C107 P11 C101 C106 45.35(16)
C113 P11 C101 C106 -60.65(16)
C107 P11 C101 C102 -138.74(14)
C113 P11 C101 C102 115.26(15)
C106 C101 C102 C103 -0.7(3)
P11 C101 C102 C103 -176.85(15)
C101 C102 C103 C104 -0.2(3)
C102 C103 C104 C105 0.5(3)
C103 C104 C105 C106 0.0(3)
C104 C105 C106 C101 -0.9(3)
C102 C101 C106 C105 1.3(3)
P11 C101 C106 C105 177.15(14)
C101 P11 C107 C112 -160.70(15)
C113 P11 C107 C112 -59.04(16)
C101 P11 C107 C108 29.76(18)
C113 P11 C107 C108 131.42(16)
C112 C107 C108 C109 1.5(3)
P11 C107 C108 C109 171.07(16)
C107 C108 C109 C110 -0.4(3)
C108 C109 C110 C111 -0.5(3)
C109 C110 C111 C112 0.3(3)
C110 C111 C112 C107 0.8(3)
C108 C107 C112 C111 -1.7(3)
P11 C107 C112 C111 -171.78(16)
C107 P11 C113 C114 -19.91(16)
C101 P11 C113 C114 87.28(15)
C107 P11 C113 C118 162.20(13)
C101 P11 C113 C118 -90.61(14)
C118 C113 C114 C115 0.3(3)
P11 C113 C114 C115 -177.59(13)
C113 C114 C115 C116 1.2(3)
C114 C115 C116 C117 -1.3(3)
C115 C116 C117 C118 -0.1(3)
C116 C117 C118 C113 1.5(3)
C116 C117 C118 C119 -179.37(16)
C114 C113 C118 C117 -1.6(2)
P11 C113 C118 C117 176.39(13)
C114 C113 C118 C119 179.31(15)
P11 C113 C118 C119 -2.7(2)
C159 N11 C119 C118 -171.69(14)
C139 N11 C119 C118 64.21(18)
C117 C118 C119 N11 51.2(2)
C113 C118 C119 N11 -129.65(16)
C127 P12 C121 C126 -105.58(15)
C133 P12 C121 C126 -0.82(16)
C127 P12 C121 C122 76.66(14)
C133 P12 C121 C122 -178.58(13)
C126 C121 C122 C123 0.9(3)
P12 C121 C122 C123 178.82(14)
C121 C122 C123 C124 -2.3(3)
C122 C123 C124 C125 1.6(3)
C123 C124 C125 C126 0.4(3)
C124 C125 C126 C121 -1.7(3)
C122 C121 C126 C125 1.1(3)
P12 C121 C126 C125 -176.68(14)
C121 P12 C127 C132 8.67(16)
C133 P12 C127 C132 -98.67(15)
C121 P12 C127 C128 -172.03(14)
C133 P12 C127 C128 80.63(14)
C132 C127 C128 C129 1.4(3)
P12 C127 C128 C129 -177.97(14)
C127 C128 C129 C130 -1.1(3)
C128 C129 C130 C131 0.1(3)
C129 C130 C131 C132 0.6(3)
C130 C131 C132 C127 -0.3(3)
C128 C127 C132 C131 -0.7(2)
P12 C127 C132 C131 178.60(13)
C121 P12 C133 C134 -102.54(14)
C127 P12 C133 C134 2.56(16)
C121 P12 C133 C138 84.98(14)
C127 P12 C133 C138 -169.91(13)
C138 C133 C134 C135 2.0(2)
P12 C133 C134 C135 -170.58(13)
C133 C134 C135 C136 1.0(3)
C134 C135 C136 C137 -2.4(3)
C135 C136 C137 C138 0.8(3)
C136 C137 C138 C133 2.3(3)
C136 C137 C138 C139 -178.72(16)
C134 C133 C138 C137 -3.6(2)
P12 C133 C138 C137 169.09(13)
C134 C133 C138 C139 177.43(15)
P12 C133 C138 C139 -9.9(2)
C159 N11 C139 C138 77.26(17)
C119 N11 C139 C138 -158.83(14)
C137 C138 C139 N11 35.7(2)
C133 C138 C139 N11 -145.32(16)
C147 P13 C141 C142 -88.47(15)
C153 P13 C141 C142 167.44(14)
C147 P13 C141 C146 91.57(16)
C153 P13 C141 C146 -12.51(16)
C146 C141 C142 C143 -2.1(3)
P13 C141 C142 C143 177.94(14)
C141 C142 C143 C144 1.3(3)
C142 C143 C144 C145 0.7(3)
C143 C144 C145 C146 -1.8(3)
C144 C145 C146 C141 0.9(3)
C142 C141 C146 C145 1.0(3)
P13 C141 C146 C145 -179.01(14)
C141 P13 C147 C148 -5.51(17)
C153 P13 C147 C148 99.54(16)
C141 P13 C147 C152 174.40(13)
C153 P13 C147 C152 -80.54(14)
C152 C147 C148 C149 0.7(3)
P13 C147 C148 C149 -179.36(14)
C147 C148 C149 C150 0.6(3)
C148 C149 C150 C151 -1.1(3)
C149 C150 C151 C152 0.4(3)
C150 C151 C152 C147 1.0(3)
C148 C147 C152 C151 -1.5(3)
P13 C147 C152 C151 178.57(14)
C141 P13 C153 C154 96.56(15)
C147 P13 C153 C154 -8.59(16)
C141 P13 C153 C158 -86.87(14)
C147 P13 C153 C158 167.98(14)
C158 C153 C154 C155 -0.4(3)
P13 C153 C154 C155 176.19(13)
C153 C154 C155 C156 0.8(3)
C154 C155 C156 C157 -0.4(3)
C155 C156 C157 C158 -0.4(3)
C156 C157 C158 C153 0.8(3)
C156 C157 C158 C159 -179.93(16)
C154 C153 C158 C157 -0.4(2)
P13 C153 C158 C157 -177.05(13)
C154 C153 C158 C159 -179.60(15)
P13 C153 C158 C159 3.7(2)
C119 N11 C159 C158 73.36(17)
C139 N11 C159 C158 -161.63(13)
C157 C158 C159 N11 64.73(19)
C153 C158 C159 N11 -116.02(17)
